data_2002181
loop_
_publ_author_name
'Muschick, W'
'Mueller-Buschbaum, Hk'

_publ_section_title
;
Ein Beitrag zur Kristallchemie dreiwertiger Seltenerdoxide. Zur
Stabilisierung der monoklinen b-Form
;
_journal_name_full
;
Zeitschrift fuer Naturforschung, Teil B. Anorganische Chemie,
Organische Chemie (2,1947-32,1977)
;
_journal_page_first 495
_journal_page_last 498
_journal_volume 32
_journal_year 1977
_chemical_formula_structural 'Ca Ho O2.5'
_chemical_formula_sum 'Ca Ho O2.5'
_chemical_name_systematic 'Calcium holmium oxide (1/1/2.5)'
_space_group_IT_number 11
_symmetry_cell_setting monoclinic
_symmetry_Int_Tables_number 11
_symmetry_space_group_name_Hall '-P 2yb'
_symmetry_space_group_name_H-M 'P 1 21/m 1'
_cell_angle_alpha 90
_cell_angle_beta 92.3
_cell_angle_gamma 90
_cell_formula_units_Z 2
_cell_length_a 6.566
_cell_length_b 3.567
_cell_length_c 5.894
_cell_volume 137.9
_refine_ls_R_factor_all 0.099
_cod_database_code 2002181

loop_
_symmetry_equiv_pos_as_xyz
x,y,z
-x,1/2+y,-z
-x,-y,-z
x,1/2-y,z

loop_
_atom_site_label
_atom_site_type_symbol
_atom_site_symmetry_multiplicity
_atom_site_Wyckoff_symbol
_atom_site_fract_x
_atom_site_fract_y
_atom_site_fract_z
_atom_site_occupancy
_atom_site_attached_hydrogens
_atom_site_calc_flag
Ca1 Ca2+ 2 e 0.431 0.25 0.2451 0.5 0 d
Ca2 Ca2+ 2 e 0.1193 0.25 0.7722 0.5 0 d
Ho1 Ho3+ 2 e 0.431 0.25 0.2451 0.5 0 d
Ho2 Ho3+ 2 e 0.1193 0.25 0.7722 0.5 0 d
O1 O2- 2 e 0.686 0.25 0.013 0.8333 0 d
O2 O2- 2 e 0.089 0.25 0.209 0.8333 0 d
O3 O2- 2 e 0.416 0.25 0.608 0.8333 0 d

loop_
_atom_type_symbol
_atom_type_oxidation_number
Ca2+ 2.000
Ho3+ 3.000
O2- -2.000
